data_7703380
loop_
_publ_author_name
'Halevas, Eleftherios'
'Mavroidi, Barbara'
'Antonoglou, Orestis'
'Hatzidimitriou, Antonios'
'Sagnou, Marina'
'Pantazaki, Anastasia A.'
'Litsardakis, George'
'Pelecanou, Maria'

_publ_section_title
;
 Structurally characterized gallium-chrysin complexes with anticancer
 potential.
;
_journal_issue 8
_journal_name_full 'Dalton transactions (Cambridge, England : 2003)'
_journal_page_first 2734
_journal_page_last 2746
_journal_paper_doi 10.1039/c9dt04540f
_journal_volume 49
_journal_year 2020
_chemical_formula_moiety 'C37.50 H34 Ga1 N5 O13.50'
_chemical_formula_sum 'C37.5 H34 Ga N5 O13.5'
_chemical_formula_weight 840.43
_space_group_IT_number 2
_space_group_name_Hall '-P 1'
_space_group_name_H-M_alt 'P -1'
_symmetry_cell_setting triclinic
_symmetry_space_group_name_H-M 'P -1'
_atom_sites_solution_hydrogens difmap
_atom_sites_solution_primary other
_audit_update_record
;
2019-11-19 deposited with the CCDC.	2020-01-21 downloaded from the CCDC.
;
_cell_angle_alpha 79.674(3)
_cell_angle_beta 67.102(3)
_cell_angle_gamma 87.197(4)
_cell_formula_units_Z 2
_cell_length_a 11.6736(10)
_cell_length_b 12.6245(9)
_cell_length_c 14.1720(9)
_cell_measurement_reflns_used 339
_cell_measurement_temperature 295
_cell_measurement_theta_max 20
_cell_measurement_theta_min 10
_cell_volume 1892.3(2)
_computing_cell_refinement 'Apex2 (Bruker AXS, 2006)'
_computing_data_collection 'Apex2 (Bruker AXS, 2006)'
_computing_data_reduction 'Apex2 (Bruker AXS, 2006)'
_computing_molecular_graphics 'CAMERON (Watkin et al., 1996)'
_computing_publication_material 'CRYSTALS (Betteridge et al., 2003)'
_computing_structure_refinement 'CRYSTALS (Betteridge et al., 2003)'
_computing_structure_solution 'Superflip (Palatinus & Chapuis, 2007)'
_diffrn_ambient_temperature 295
_diffrn_measured_fraction_theta_full 0.999
_diffrn_measured_fraction_theta_max 0.993
_diffrn_measurement_device Area
_diffrn_measurement_device_type 'Bruker Kappa Apex2'
_diffrn_measurement_method '\f & \w scans'
_diffrn_radiation_monochromator graphite
_diffrn_radiation_type 'Mo K\a'
_diffrn_radiation_wavelength 0.71073
_diffrn_reflns_av_R_equivalents 0.037
_diffrn_reflns_limit_h_max 14
_diffrn_reflns_limit_h_min -14
_diffrn_reflns_limit_k_max 15
_diffrn_reflns_limit_k_min -15
_diffrn_reflns_limit_l_max 17
_diffrn_reflns_limit_l_min -17
_diffrn_reflns_number 58620
_diffrn_reflns_theta_full 25.398
_diffrn_reflns_theta_max 25.916
_diffrn_reflns_theta_min 1.584
_diffrn_standards_number 0
_exptl_absorpt_coefficient_mu 0.802
_exptl_absorpt_correction_T_max 0.95
_exptl_absorpt_correction_T_min 0.94
_exptl_absorpt_correction_type numerical
_exptl_absorpt_process_details
; 
 Analytical Absorption (De Meulenaer & Tompa, 1965) 
;
_exptl_crystal_colour yellow
_exptl_crystal_density_diffrn 1.475
_exptl_crystal_density_method 'not measured'
_exptl_crystal_description prism
_exptl_crystal_F_000 866
_exptl_crystal_size_max 0.130
_exptl_crystal_size_mid 0.080
_exptl_crystal_size_min 0.060
_refine_diff_density_max 0.78
_refine_diff_density_min -0.51
_refine_ls_extinction_method None
_refine_ls_goodness_of_fit_ref 1.0000
_refine_ls_hydrogen_treatment constr
_refine_ls_matrix_type full
_refine_ls_number_parameters 523
_refine_ls_number_reflns 6292
_refine_ls_number_restraints 0
_refine_ls_R_factor_all 0.0729
_refine_ls_R_factor_gt 0.0566
_refine_ls_shift/su_max 0.0008920
_refine_ls_shift/su_mean 0.0000164
_refine_ls_structure_factor_coef Fsqd
_refine_ls_weighting_details
;
 Method, part 1, Chebychev polynomial, (Watkin, 1994, Prince, 1982) 
 [weight] = 1.0/[A~0~*T~0~(x)+A~1~*T~1~(x) ... +A~n-1~]*T~n-1~(x)] 
 where A~i~ are the Chebychev coefficients listed below and x= Fcalc/Fmax 
 Method = Robust Weighting (Prince, 1982) 
 W = [weight] * [1-(deltaF/6*sigmaF)^2^]^2^ 
 A~i~ are: 
 6.03 8.93 3.87 0.800 
;
_refine_ls_weighting_scheme calc
_refine_ls_wR_factor_all 0.1135
_refine_ls_wR_factor_gt 0.1016
_refine_ls_wR_factor_ref 0.1016
_reflns_limit_h_max 14
_reflns_limit_h_min -13
_reflns_limit_k_max 15
_reflns_limit_k_min -15
_reflns_limit_l_max 17
_reflns_limit_l_min 0
_reflns_number_gt 6292
_reflns_number_total 7339
_reflns_threshold_expression I>2.0\s(I)
_oxford_diffrn_Wilson_B_factor 3.06
_oxford_diffrn_Wilson_scale 192.37
_oxford_refine_ls_r_factor_ref 0.0566
_oxford_refine_ls_scale 0.11585(4)
_oxford_reflns_number_all 7306
_oxford_reflns_threshold_expression_ref I>2.0\s(I)
_cod_data_source_file c9dt04540f2.cif
_cod_data_source_block 1_CCDC2
_cod_depositor_comments
;
The following automatic conversions were performed:

data item '_atom_sites_solution_primary' value 'Other' was changed to
'other' in accordance with the
/home/data/users/saulius/crontab/automatic-downloads/rss-feeds/RSC/lib/dictionaries/cif_core.dic
dictionary named 'cif_core.dic' version 2.4.2 last updated on
2011-04-26.

Automatic conversion script
Id: cif_fix_values 7556 2019-12-06 15:28:31Z antanas 

 Adding full bibliography for 7703378--7703380.cif.
;
_cod_original_sg_symbol_H-M 'P -1 '
_cod_original_formula_sum 'C37.50 H34 Ga1 N5 O13.50'
_cod_database_code 7703380

loop_
_symmetry_equiv_pos_as_xyz
x,y,z
-x,-y,-z

loop_
_atom_site_label
_atom_site_type_symbol
_atom_site_fract_x
_atom_site_fract_y
_atom_site_fract_z
_atom_site_U_iso_or_equiv
_atom_site_occupancy
_atom_site_adp_type
_atom_site_refinement_flags_posn
Ga1 Ga 0.41839(3) 0.67459(3) 0.14176(3) 0.0395 1.0000 Uani .
O1 O 0.3442(2) 0.80641(16) 0.10512(17) 0.0412 1.0000 Uani .
O2 O 0.3353(2) 0.59104(16) 0.07961(16) 0.0399 1.0000 Uani .
O3 O 0.14636(19) 0.69513(16) -0.10368(16) 0.0403 1.0000 Uani .
O4 O 0.1617(2) 1.05825(17) -0.07355(18) 0.0478 1.0000 Uani .
O5 O 0.4997(2) 0.75152(16) 0.20560(16) 0.0403 1.0000 Uani .
O6 O 0.4858(2) 0.53527(16) 0.18378(16) 0.0391 1.0000 Uani .
O7 O 0.6413(2) 0.45751(16) 0.39683(16) 0.0399 1.0000 Uani .
O8 O 0.7011(2) 0.81939(18) 0.41287(18) 0.0481 1.0000 Uani .
O9 O 0.3434(2) 0.96916(19) 0.22023(19) 0.0581 1.0000 Uani .
O10 O 0.1003(4) 1.0040(4) 0.2639(4) 0.0506 0.5000 Uani .
O11 O 0.0716(2) 0.09456(18) 0.77639(18) 0.0520 1.0000 Uani .
O12 O 0.2819(2) 0.2673(2) 0.37401(19) 0.0590 1.0000 Uani .
O13 O 0.1265(2) 0.2342(2) 0.50427(19) 0.0602 1.0000 Uani .
O14 O 0.1134(2) 0.2996(2) 0.36247(19) 0.0558 1.0000 Uani .
N1 N 0.2622(2) 0.6405(2) 0.2865(2) 0.0423 1.0000 Uani .
N2 N 0.1076(3) 0.6724(2) 0.4199(2) 0.0528 1.0000 Uani .
N3 N 0.5733(2) 0.6974(2) 0.0041(2) 0.0415 1.0000 Uani .
N4 N 0.7083(3) 0.6960(2) -0.1471(2) 0.0528 1.0000 Uani .
N5 N 0.1770(3) 0.2634(2) 0.4196(2) 0.0514 1.0000 Uani .
C1 C 0.2851(3) 0.8258(2) 0.0422(2) 0.0396 1.0000 Uani .
C2 C 0.2504(3) 0.9284(3) 0.0166(2) 0.0415 1.0000 Uani .
C3 C 0.1891(3) 0.9540(3) -0.0493(3) 0.0430 1.0000 Uani .
C4 C 0.1576(3) 0.8740(2) -0.0917(3) 0.0428 1.0000 Uani .
C5 C 0.1866(3) 0.7702(2) -0.0640(2) 0.0388 1.0000 Uani .
C6 C 0.2528(3) 0.7400(2) 0.0003(2) 0.0388 1.0000 Uani .
C7 C 0.2775(3) 0.6312(2) 0.0242(2) 0.0380 1.0000 Uani .
C8 C 0.2328(3) 0.5558(2) -0.0189(2) 0.0384 1.0000 Uani .
C9 C 0.1709(3) 0.5903(2) -0.0820(2) 0.0383 1.0000 Uani .
C10 C 0.1153(3) 0.5200(2) -0.1254(2) 0.0397 1.0000 Uani .
C11 C 0.1219(3) 0.4094(2) -0.1052(2) 0.0413 1.0000 Uani .
C12 C 0.0718(3) 0.3417(3) -0.1496(3) 0.0453 1.0000 Uani .
C13 C 0.0217(3) 0.3902(3) -0.2173(3) 0.0452 1.0000 Uani .
C14 C 0.0142(3) 0.4973(3) -0.2399(3) 0.0461 1.0000 Uani .
C15 C 0.0656(3) 0.5674(3) -0.1995(2) 0.0427 1.0000 Uani .
C16 C 0.5541(3) 0.7086(2) 0.2654(2) 0.0390 1.0000 Uani .
C17 C 0.6013(3) 0.7820(3) 0.3076(2) 0.0421 1.0000 Uani .
C18 C 0.6580(3) 0.7410(3) 0.3759(2) 0.0415 1.0000 Uani .
C19 C 0.6644(3) 0.6351(2) 0.4107(2) 0.0397 1.0000 Uani .
C20 C 0.6252(3) 0.5635(2) 0.3642(2) 0.0389 1.0000 Uani .
C21 C 0.5697(3) 0.5975(2) 0.2930(2) 0.0379 1.0000 Uani .
C22 C 0.5321(3) 0.5157(2) 0.2527(2) 0.0372 1.0000 Uani .
C23 C 0.5550(3) 0.4075(2) 0.2862(2) 0.0393 1.0000 Uani .
C24 C 0.6062(3) 0.3824(2) 0.3550(2) 0.0390 1.0000 Uani .
C25 C 0.6337(3) 0.2746(3) 0.3966(2) 0.0404 1.0000 Uani .
C26 C 0.6107(3) 0.1845(3) 0.3617(3) 0.0489 1.0000 Uani .
C27 C 0.6422(3) 0.0813(3) 0.3937(3) 0.0502 1.0000 Uani .
C28 C 0.6896(3) 0.0648(3) 0.4704(3) 0.0508 1.0000 Uani .
C29 C 0.7005(3) 0.1506(3) 0.5154(3) 0.0526 1.0000 Uani .
C30 C 0.6769(3) 0.2546(3) 0.4761(3) 0.0498 1.0000 Uani .
C31 C 0.1852(3) 0.7104(3) 0.3272(3) 0.0492 1.0000 Uani .
C32 C 0.1367(3) 0.5795(3) 0.4418(3) 0.0560 1.0000 Uani .
C33 C 0.2319(3) 0.5486(3) 0.3630(3) 0.0497 1.0000 Uani .
C34 C 0.6112(3) 0.6623(3) -0.0849(3) 0.0457 1.0000 Uani .
C35 C 0.7569(3) 0.7629(3) -0.1058(3) 0.0529 1.0000 Uani .
C36 C 0.6744(3) 0.7632(3) -0.0158(3) 0.0476 1.0000 Uani .
C37 C 0.0609(6) 1.0135(6) 0.3576(6) 0.0571 0.5000 Uani .
C38 C 0.4337(3) 1.0328(3) 0.2011(3) 0.0603 1.0000 Uani .
H372 H 0.0085 1.0712 0.3571 0.0797 0.5000 Uiso R
H371 H 0.0128 0.9538 0.4057 0.0798 0.5000 Uiso R
H373 H 0.1264 1.0353 0.3734 0.0795 0.5000 Uiso R
H171 H 0.5943 0.8555 0.2893 0.0502 1.0000 Uiso R
H81 H 0.7223 0.7907 0.4604 0.0726 1.0000 Uiso R
H191 H 0.6942 0.6099 0.4620 0.0483 1.0000 Uiso R
H231 H 0.5338 0.3534 0.2596 0.0462 1.0000 Uiso R
H261 H 0.5729 0.1939 0.3150 0.0595 1.0000 Uiso R
H271 H 0.6293 0.0237 0.3658 0.0610 1.0000 Uiso R
H281 H 0.7119 -0.0030 0.4923 0.0616 1.0000 Uiso R
H291 H 0.7249 0.1386 0.5712 0.0645 1.0000 Uiso R
H301 H 0.6917 0.3123 0.5031 0.0611 1.0000 Uiso R
H21 H 0.2697 0.9820 0.0442 0.0503 1.0000 Uiso R
H41 H 0.1338 1.0617 -0.1190 0.0725 1.0000 Uiso R
H386 H 0.1173 0.8905 -0.1370 0.0513 1.0000 Uiso R
H384 H 0.2464 0.4827 -0.0035 0.0459 1.0000 Uiso R
H111 H 0.1591 0.3773 -0.0605 0.0503 1.0000 Uiso R
H121 H 0.0762 0.2671 -0.1346 0.0542 1.0000 Uiso R
H131 H -0.0090 0.3478 -0.2504 0.0546 1.0000 Uiso R
H141 H -0.0257 0.5282 -0.2836 0.0556 1.0000 Uiso R
H151 H 0.0634 0.6416 -0.2176 0.0517 1.0000 Uiso R
H361 H 0.6789 0.8016 0.0327 0.0576 1.0000 Uiso R
H351 H 0.8325 0.7986 -0.1371 0.0642 1.0000 Uiso R
H387 H 0.7414 0.6857 -0.2111 0.0638 1.0000 Uiso R
H341 H 0.5634 0.6145 -0.0960 0.0558 1.0000 Uiso R
H331 H 0.2707 0.4827 0.3579 0.0594 1.0000 Uiso R
H321 H 0.0999 0.5337 0.5048 0.0680 1.0000 Uiso R
H385 H 0.0506 0.7081 0.4609 0.0652 1.0000 Uiso R
H311 H 0.1864 0.7809 0.2936 0.0594 1.0000 Uiso R
H91 H 0.3737 0.9233 0.1840 0.0883 1.0000 Uiso R
H381 H 0.4016 1.0915 0.2403 0.0911 1.0000 Uiso R
H383 H 0.4709 1.0623 0.1271 0.0908 1.0000 Uiso R
H382 H 0.4973 0.9947 0.2207 0.0914 1.0000 Uiso R
H112 H 0.1336 0.1123 0.7204 0.0782 1.0000 Uiso R
H388 H 0.0278 0.0649 0.7550 0.0787 1.0000 Uiso R
H101 H 0.1715 0.9827 0.2427 0.0766 0.5000 Uiso R

loop_
_atom_site_aniso_label
_atom_site_aniso_U_11
_atom_site_aniso_U_22
_atom_site_aniso_U_33
_atom_site_aniso_U_23
_atom_site_aniso_U_13
_atom_site_aniso_U_12
Ga1 0.04008(19) 0.03393(18) 0.03727(19) -0.00274(13) -0.00906(15) 0.00362(13)
O1 0.0434(12) 0.0333(11) 0.0411(12) -0.0043(9) -0.0115(10) 0.0039(9)
O2 0.0407(12) 0.0340(11) 0.0381(12) -0.0036(9) -0.0094(10) 0.0043(9)
O3 0.0389(12) 0.0352(11) 0.0379(11) -0.0002(9) -0.0081(9) 0.0026(9)
O4 0.0508(14) 0.0345(12) 0.0484(13) 0.0014(10) -0.0128(11) 0.0044(10)
O5 0.0414(12) 0.0323(11) 0.0400(12) -0.0014(9) -0.0106(10) 0.0039(9)
O6 0.0401(12) 0.0321(11) 0.0369(11) -0.0016(9) -0.0081(10) 0.0023(9)
O7 0.0407(12) 0.0330(11) 0.0371(11) -0.0002(9) -0.0084(9) 0.0023(9)
O8 0.0536(14) 0.0389(12) 0.0465(13) -0.0012(10) -0.0166(11) 0.0019(10)
O9 0.0544(15) 0.0436(13) 0.0524(15) -0.0042(11) 0.0031(12) 0.0014(12)
O10 0.038(2) 0.056(3) 0.040(3) -0.004(2) 0.003(2) -0.004(2)
O11 0.0471(13) 0.0478(14) 0.0462(13) 0.0022(11) -0.0065(11) 0.0003(11)
O12 0.0436(15) 0.0581(15) 0.0497(14) 0.0028(12) 0.0039(12) 0.0021(11)
O13 0.0459(14) 0.0669(17) 0.0429(15) 0.0046(12) 0.0023(12) 0.0098(12)
O14 0.0487(14) 0.0553(15) 0.0445(13) 0.0037(11) -0.0039(11) 0.0096(11)
N1 0.0378(14) 0.0391(14) 0.0376(14) -0.0045(11) -0.0026(12) 0.0030(11)
N2 0.0395(16) 0.0489(18) 0.0483(17) -0.0058(14) 0.0052(13) 0.0008(13)
N3 0.0394(15) 0.0344(13) 0.0369(14) 0.0021(11) -0.0038(12) 0.0031(11)
N4 0.0479(17) 0.0463(17) 0.0386(15) 0.0050(13) 0.0048(14) 0.0053(14)
N5 0.0420(17) 0.0477(17) 0.0436(17) 0.0003(13) 0.0017(15) 0.0063(13)
C1 0.0367(17) 0.0357(16) 0.0371(17) -0.0031(13) -0.0059(14) 0.0016(13)
C2 0.0404(17) 0.0349(16) 0.0399(17) -0.0024(13) -0.0077(14) 0.0031(13)
C3 0.0403(17) 0.0339(16) 0.0415(17) -0.0008(13) -0.0043(14) 0.0028(13)
C4 0.0425(18) 0.0352(16) 0.0410(17) 0.0021(13) -0.0098(14) 0.0031(14)
C5 0.0385(17) 0.0342(16) 0.0359(16) -0.0019(13) -0.0080(14) 0.0023(13)
C6 0.0362(16) 0.0321(16) 0.0387(16) -0.0016(13) -0.0069(13) 0.0038(13)
C7 0.0348(16) 0.0347(16) 0.0340(16) -0.0030(13) -0.0039(13) 0.0055(13)
C8 0.0371(17) 0.0324(16) 0.0359(16) -0.0023(13) -0.0053(13) 0.0030(13)
C9 0.0356(16) 0.0349(16) 0.0356(16) -0.0026(13) -0.0063(13) 0.0043(13)
C10 0.0348(16) 0.0363(16) 0.0386(17) -0.0016(13) -0.0065(13) 0.0026(13)
C11 0.0395(17) 0.0358(16) 0.0387(17) -0.0025(13) -0.0065(14) 0.0023(13)
C12 0.0437(18) 0.0379(18) 0.0417(18) -0.0025(14) -0.0052(15) 0.0037(14)
C13 0.0387(17) 0.0449(19) 0.0409(18) -0.0052(15) -0.0043(14) -0.0020(14)
C14 0.0432(18) 0.0477(19) 0.0379(17) -0.0010(15) -0.0084(15) 0.0023(15)
C15 0.0405(17) 0.0405(17) 0.0386(17) -0.0019(14) -0.0087(14) 0.0025(14)
C16 0.0360(16) 0.0360(16) 0.0356(16) -0.0027(13) -0.0054(14) 0.0009(13)
C17 0.0410(18) 0.0362(17) 0.0398(17) -0.0018(13) -0.0078(14) 0.0029(14)
C18 0.0412(18) 0.0370(17) 0.0380(17) -0.0051(14) -0.0073(14) 0.0015(14)
C19 0.0410(17) 0.0372(16) 0.0337(16) -0.0027(13) -0.0086(13) 0.0035(13)
C20 0.0374(16) 0.0344(16) 0.0351(16) -0.0024(13) -0.0054(13) 0.0022(13)
C21 0.0375(16) 0.0317(16) 0.0348(16) -0.0014(13) -0.0055(13) 0.0024(13)
C22 0.0350(16) 0.0357(16) 0.0319(15) -0.0036(13) -0.0043(13) 0.0016(13)
C23 0.0383(17) 0.0339(16) 0.0368(17) -0.0038(13) -0.0062(14) 0.0022(13)
C24 0.0372(17) 0.0337(16) 0.0338(16) -0.0021(13) -0.0022(13) 0.0011(13)
C25 0.0399(17) 0.0365(16) 0.0335(16) 0.0004(13) -0.0052(14) 0.0037(13)
C26 0.052(2) 0.0385(18) 0.0453(19) 0.0016(15) -0.0115(16) 0.0024(15)
C27 0.053(2) 0.0351(17) 0.049(2) -0.0002(15) -0.0084(17) 0.0023(15)
C28 0.053(2) 0.0339(17) 0.050(2) 0.0035(15) -0.0080(17) 0.0056(15)
C29 0.058(2) 0.0441(19) 0.0437(19) 0.0041(15) -0.0116(17) 0.0031(16)
C30 0.053(2) 0.0355(17) 0.048(2) 0.0000(15) -0.0092(17) 0.0040(15)
C31 0.0428(19) 0.0418(18) 0.0470(19) -0.0024(15) -0.0025(16) 0.0003(15)
C32 0.045(2) 0.057(2) 0.045(2) 0.0035(17) 0.0016(16) -0.0052(17)
C33 0.0443(19) 0.0457(19) 0.0434(19) -0.0004(15) -0.0037(15) 0.0047(15)
C34 0.049(2) 0.0375(17) 0.0399(18) -0.0008(14) -0.0086(16) 0.0053(15)
C35 0.0417(19) 0.0456(19) 0.048(2) 0.0047(16) 0.0025(16) 0.0027(15)
C36 0.0423(18) 0.0385(17) 0.0443(19) 0.0026(14) -0.0022(15) 0.0016(14)
C37 0.037(4) 0.048(4) 0.060(5) 0.008(3) 0.002(3) -0.002(3)
C38 0.048(2) 0.048(2) 0.058(2) 0.0066(17) 0.0001(18) 0.0072(17)

loop_
_atom_type_symbol
_atom_type_scat_dispersion_real
_atom_type_scat_dispersion_imag
_atom_type_scat_Cromer_Mann_a1
_atom_type_scat_Cromer_Mann_b1
_atom_type_scat_Cromer_Mann_a2
_atom_type_scat_Cromer_Mann_b2
_atom_type_scat_Cromer_Mann_a3
_atom_type_scat_Cromer_Mann_b3
_atom_type_scat_Cromer_Mann_a4
_atom_type_scat_Cromer_Mann_b4
_atom_type_scat_Cromer_Mann_c
_atom_type_scat_source
C 0.0033 0.0016 2.3100 20.8439 1.0200 10.2075 1.5886 0.5687 0.8650 51.6512 0.2156 'International Tables Vol C 4.2.6.8 and 6.1.1.4'
H 0.0000 0.0000 0.4930 10.5109 0.3229 26.1257 0.1402 3.1424 0.0408 57.7998 0.0030 'International Tables Vol C 4.2.6.8 and 6.1.1.4'
N 0.0061 0.0033 12.2126 0.0057 3.1322 9.8933 2.0125 28.9975 1.1663 0.5826 -11.5290 'International Tables Vol C 4.2.6.8 and 6.1.1.4'
O 0.0106 0.0060 3.0485 13.2771 2.2868 5.7011 1.5463 0.3239 0.8670 32.9089 0.2508 'International Tables Vol C 4.2.6.8 and 6.1.1.4'
Ga 0.2307 1.6083 15.2354 3.0669 6.7006 0.2412 4.3591 10.7805 2.9623 61.4135 1.7189 'International Tables Vol C 4.2.6.8 and 6.1.1.4'

loop_
_geom_angle_atom_site_label_1
_geom_angle_atom_site_label_2
_geom_angle_atom_site_label_3
_geom_angle
_geom_angle_publ_flag
O1 Ga1 O2 92.47(9) yes
O1 Ga1 O5 89.34(9) yes
O2 Ga1 O5 178.00(9) yes
O1 Ga1 O6 176.92(9) yes
O2 Ga1 O6 85.89(9) yes
O5 Ga1 O6 92.27(9) yes
O1 Ga1 N1 90.04(9) yes
O2 Ga1 N1 89.19(10) yes
O5 Ga1 N1 89.94(10) yes
O6 Ga1 N1 87.34(9) yes
O1 Ga1 N3 93.68(9) yes
O2 Ga1 N3 90.09(10) yes
O5 Ga1 N3 90.66(10) yes
O6 Ga1 N3 88.93(9) yes
N1 Ga1 N3 176.24(10) yes
Ga1 O1 C1 128.1(2) yes
Ga1 O2 C7 124.9(2) yes
C5 O3 C9 120.1(3) yes
C3 O4 H41 107.3 no
Ga1 O5 C16 125.8(2) yes
Ga1 O6 C22 125.8(2) yes
C20 O7 C24 118.4(3) yes
C18 O8 H81 109.8 no
C38 O9 H91 104.7 no
C37 O10 H101 112.5 no
H112 O11 H388 99.9 no
Ga1 N1 C31 124.4(2) yes
Ga1 N1 C33 130.1(2) yes
C31 N1 C33 104.8(3) yes
C31 N2 C32 107.3(3) yes
C31 N2 H385 126.0 no
C32 N2 H385 126.5 no
Ga1 N3 C34 136.4(2) yes
Ga1 N3 C36 124.4(2) yes
C34 N3 C36 99.2(3) yes
C34 N4 C35 109.0(3) yes
C34 N4 H387 126.1 no
C35 N4 H387 124.6 no
O14 N5 O12 113.6(3) yes
O14 N5 O13 119.3(3) yes
O12 N5 O13 127.1(4) yes
O1 C1 C2 119.7(3) yes
O1 C1 C6 121.4(3) yes
C2 C1 C6 118.8(3) yes
C1 C2 C3 122.5(3) yes
C1 C2 H21 118.4 no
C3 C2 H21 119.1 no
C2 C3 O4 118.8(3) yes
C2 C3 C4 120.3(3) yes
O4 C3 C4 120.9(3) yes
C3 C4 C5 118.4(3) yes
C3 C4 H386 121.0 no
C5 C4 H386 120.6 no
O3 C5 C4 115.2(3) yes
O3 C5 C6 121.2(3) yes
C4 C5 C6 123.6(3) yes
C1 C6 C5 116.3(3) yes
C1 C6 C7 124.6(3) yes
C5 C6 C7 119.1(3) yes
C6 C7 O2 127.2(3) yes
C6 C7 C8 117.6(3) yes
O2 C7 C8 115.2(3) yes
C7 C8 C9 120.5(3) yes
C7 C8 H384 119.7 no
C9 C8 H384 119.8 no
C8 C9 O3 121.5(3) yes
C8 C9 C10 125.0(3) yes
O3 C9 C10 113.2(3) yes
C9 C10 C11 122.0(3) yes
C9 C10 C15 118.8(3) yes
C11 C10 C15 118.8(3) yes
C10 C11 C12 122.0(3) yes
C10 C11 H111 119.9 no
C12 C11 H111 118.0 no
C11 C12 C13 117.1(3) yes
C11 C12 H121 121.0 no
C13 C12 H121 121.8 no
C12 C13 C14 122.9(4) yes
C12 C13 H131 119.2 no
C14 C13 H131 117.9 no
C13 C14 C15 121.8(3) yes
C13 C14 H141 120.8 no
C15 C14 H141 117.4 no
C10 C15 C14 117.1(3) yes
C10 C15 H151 121.2 no
C14 C15 H151 121.7 no
O5 C16 C17 115.4(3) yes
O5 C16 C21 126.2(3) yes
C17 C16 C21 118.4(3) yes
C16 C17 C18 118.6(3) yes
C16 C17 H171 120.2 no
C18 C17 H171 121.2 no
O8 C18 C17 114.2(3) yes
O8 C18 C19 121.5(3) yes
C17 C18 C19 124.2(3) yes
C18 C19 C20 116.7(3) yes
C18 C19 H191 122.6 no
C20 C19 H191 120.7 no
C19 C20 O7 114.6(3) yes
C19 C20 C21 122.6(3) yes
O7 C20 C21 122.8(3) yes
C16 C21 C20 119.0(3) yes
C16 C21 C22 124.2(3) yes
C20 C21 C22 116.8(3) yes
C21 C22 O6 123.6(3) yes
C21 C22 C23 118.1(3) yes
O6 C22 C23 118.2(3) yes
C22 C23 C24 121.0(3) yes
C22 C23 H231 119.7 no
C24 C23 H231 119.3 no
O7 C24 C23 122.8(3) yes
O7 C24 C25 110.8(3) yes
C23 C24 C25 126.4(3) yes
C24 C25 C26 121.2(3) yes
C24 C25 C30 122.6(3) yes
C26 C25 C30 116.2(3) yes
C25 C26 C27 123.4(4) yes
C25 C26 H261 118.6 no
C27 C26 H261 118.0 no
C26 C27 C28 118.6(4) yes
C26 C27 H271 120.8 no
C28 C27 H271 120.7 no
C27 C28 C29 119.5(3) yes
C27 C28 H281 119.9 no
C29 C28 H281 120.5 no
C28 C29 C30 120.3(4) yes
C28 C29 H291 119.7 no
C30 C29 H291 119.9 no
C29 C30 C25 121.4(4) yes
C29 C30 H301 119.4 no
C25 C30 H301 119.2 no
N2 C31 N1 112.3(3) yes
N2 C31 H311 124.6 no
N1 C31 H311 123.1 no
N2 C32 C33 112.2(3) yes
N2 C32 H321 126.3 no
C33 C32 H321 121.5 no
N1 C33 C32 103.3(3) yes
N1 C33 H331 126.6 no
C32 C33 H331 130.1 no
N3 C34 N4 115.9(4) yes
N3 C34 H341 120.7 no
N4 C34 H341 123.4 no
N4 C35 C36 104.0(3) yes
N4 C35 H351 127.1 no
C36 C35 H351 128.9 no
N3 C36 C35 111.8(4) yes
N3 C36 H361 122.4 no
C35 C36 H361 125.7 no
O10 C37 H372 99.8 no
O10 C37 H371 115.4 no
H372 C37 H371 108.4 no
O10 C37 H373 109.9 no
H372 C37 H373 108.4 no
H371 C37 H373 113.8 no
O9 C38 H381 108.0 no
O9 C38 H383 110.4 no
H381 C38 H383 109.4 no
O9 C38 H382 110.2 no
H381 C38 H382 110.8 no
H383 C38 H382 108.0 no

loop_
_geom_bond_atom_site_label_1
_geom_bond_atom_site_label_2
_geom_bond_distance
_geom_bond_publ_flag
Ga1 O1 1.921(2) yes
Ga1 O2 1.982(2) yes
Ga1 O5 1.933(2) yes
Ga1 O6 1.980(2) yes
Ga1 N1 2.137(2) yes
Ga1 N3 2.065(3) yes
O1 C1 1.310(4) yes
O2 C7 1.251(4) yes
O3 C5 1.369(4) yes
O3 C9 1.347(3) yes
O4 C3 1.354(4) yes
O4 H41 0.822 no
O5 C16 1.279(4) yes
O6 C22 1.272(4) yes
O7 C20 1.364(4) yes
O7 C24 1.358(4) yes
O8 C18 1.395(4) yes
O8 H81 0.824 no
O9 C38 1.270(4) yes
O9 H91 0.818 no
O10 C37 1.251(9) yes
O10 H101 0.816 no
O11 H112 0.841 no
O11 H388 0.821 no
O12 N5 1.140(3) yes
O13 N5 1.112(3) yes
O14 N5 1.309(4) yes
N1 C31 1.273(4) yes
N1 C33 1.392(4) yes
N2 C31 1.291(4) yes
N2 C32 1.224(5) yes
N2 H385 0.865 no
N3 C34 1.315(4) yes
N3 C36 1.384(4) yes
N4 C34 1.174(4) yes
N4 C35 1.364(5) yes
N4 H387 0.868 no
C1 C2 1.366(4) yes
C1 C6 1.453(5) yes
C2 C3 1.370(5) yes
C2 H21 0.918 no
C3 C4 1.393(5) yes
C4 C5 1.365(4) yes
C4 H386 0.924 no
C5 C6 1.403(5) yes
C6 C7 1.398(4) yes
C7 C8 1.435(5) yes
C8 C9 1.358(4) yes
C8 H384 0.930 no
C9 C10 1.467(5) yes
C10 C11 1.379(4) yes
C10 C15 1.419(5) yes
C11 C12 1.412(5) yes
C11 H111 0.926 no
C12 C13 1.353(5) yes
C12 H121 0.932 no
C13 C14 1.339(5) yes
C13 H131 0.936 no
C14 C15 1.404(5) yes
C14 H141 0.935 no
C15 H151 0.928 no
C16 C17 1.423(5) yes
C16 C21 1.410(4) yes
C17 C18 1.389(5) yes
C17 H171 0.926 no
C18 C19 1.349(4) yes
C19 C20 1.397(5) yes
C19 H191 0.924 no
C20 C21 1.395(5) yes
C21 C22 1.428(4) yes
C22 C23 1.411(4) yes
C23 C24 1.317(5) yes
C23 H231 0.922 no
C24 C25 1.456(4) yes
C25 C26 1.395(5) yes
C25 C30 1.385(5) yes
C26 C27 1.381(4) yes
C26 H261 0.917 no
C27 C28 1.381(5) yes
C27 H271 0.932 no
C28 C29 1.386(5) yes
C28 H281 0.917 no
C29 C30 1.389(5) yes
C29 H291 0.926 no
C30 H301 0.933 no
C31 H311 0.929 no
C32 C33 1.335(5) yes
C32 H321 0.925 no
C33 H331 0.928 no
C34 H341 0.913 no
C35 C36 1.265(5) yes
C35 H351 0.917 no
C36 H361 0.927 no
C37 H372 0.929 no
C37 H371 0.953 no
C37 H373 0.942 no
C38 H381 0.977 no
C38 H383 0.974 no
C38 H382 0.969 no

loop_
_geom_hbond_atom_site_label_D
_geom_hbond_atom_site_label_H
_geom_hbond_atom_site_label_A
_geom_hbond_site_symmetry_A
_geom_hbond_angle_DHA
_geom_hbond_distance_DH
_geom_hbond_distance_HA
_geom_hbond_distance_DA
_geom_hbond_publ_flag
O8 H81 O12 2_666 160.67(8) 0.824 2.312 3.102(5) yes
O8 H81 O13 2_666 141.26(9) 0.824 2.011 2.703(5) yes
O8 H81 N5 2_666 166.82(9) 0.824 2.409 3.217(5) yes
O4 H41 O11 1_564 170.40(10) 0.822 1.867 2.680(5) yes
N4 H387 O12 2_665 141.68(9) 0.868 2.395 3.123(5) yes
N4 H387 O14 2_665 154.04(12) 0.868 2.137 2.942(5) yes
N2 H385 O13 2_566 144.11(12) 0.865 2.058 2.805(5) yes
N2 H385 O14 2_566 145.08(9) 0.865 2.479 3.226(5) yes
N2 H385 N5 2_566 152.29(10) 0.865 2.585 3.374(5) yes
O9 H91 O1 . 147.23(9) 0.818 2.118 2.841(5) yes
O11 H112 O8 2_666 170.32(9) 0.841 2.186 3.019(5) yes
O11 H388 O10 2_566 167.19(15) 0.821 1.894 2.701(5) yes
O11 H388 C37 2_566 164.88(15) 0.821 2.559 3.358(5) yes
O10 H101 O9 . 159.80(17) 0.816 1.910 2.690(5) yes
